data_4318076
loop_
_publ_author_name
'Christopher J. Chang'
'Erin A. Baker'
'Bradford J. Pistorio'
'Yongqi Deng'
'Zhi-Heng Loh'
'Scott E. Miller'
'Scott D. Carpenter'
'Daniel G. Nocera'

_publ_section_title
;
 Structural, Spectroscopic, and Reactivity Comparison of Xanthene- and
 Dibenzofuran-Bridged Cofacial Bisporphyrins
;
_journal_name_full 'Inorganic Chemistry'
_journal_page_first 3102
_journal_page_last 3109
_journal_paper_doi 10.1021/ic0111029
_journal_volume 41
_journal_year 2002
_chemical_formula_sum 'C80 H83 N8 O2'
_chemical_formula_weight 1188.54
_chemical_name_common 'H4 DPD'
_chemical_name_systematic
;
   ?
;
_space_group_IT_number 15
_symmetry_cell_setting monoclinic
_symmetry_space_group_name_Hall '-C 2yc'
_symmetry_space_group_name_H-M 'C 1 2/c 1'
_atom_sites_solution_hydrogens geom
_atom_sites_solution_primary direct
_atom_sites_solution_secondary difmap
_audit_creation_method SHELXL-97
_cell_angle_alpha 90.00
_cell_angle_beta 94.554(2)
_cell_angle_gamma 90.00
_cell_formula_units_Z 8
_cell_length_a 22.666(2)
_cell_length_b 13.6749(14)
_cell_length_c 42.084(4)
_cell_measurement_temperature 293(2)
_cell_volume 13003(2)
_computing_structure_refinement 'SHELXL-97 (Sheldrick, 1997)'
_computing_structure_solution 'SHELXS-97 (Sheldrick, 1990)'
_diffrn_ambient_temperature 293(2)
_diffrn_measured_fraction_theta_full 0.995
_diffrn_measured_fraction_theta_max 0.995
_diffrn_radiation_monochromator graphite
_diffrn_radiation_source 'fine-focus sealed tube'
_diffrn_radiation_type MoK\a
_diffrn_radiation_wavelength 0.71073
_diffrn_reflns_av_R_equivalents 0.0534
_diffrn_reflns_av_sigmaI/netI 0.0475
_diffrn_reflns_limit_h_max 23
_diffrn_reflns_limit_h_min -25
_diffrn_reflns_limit_k_max 13
_diffrn_reflns_limit_k_min -15
_diffrn_reflns_limit_l_max 46
_diffrn_reflns_limit_l_min -44
_diffrn_reflns_number 25700
_diffrn_reflns_theta_full 23.29
_diffrn_reflns_theta_max 23.29
_diffrn_reflns_theta_min 2.32
_exptl_absorpt_coefficient_mu 0.073
_exptl_crystal_density_diffrn 1.214
_exptl_crystal_density_method 'not measured'
_exptl_crystal_F_000 5080
_refine_diff_density_max 1.036
_refine_diff_density_min -0.358
_refine_diff_density_rms 0.047
_refine_ls_extinction_method none
_refine_ls_goodness_of_fit_ref 1.148
_refine_ls_hydrogen_treatment mixed
_refine_ls_matrix_type full
_refine_ls_number_parameters 874
_refine_ls_number_reflns 9347
_refine_ls_number_restraints 0
_refine_ls_restrained_S_all 1.148
_refine_ls_R_factor_all 0.0976
_refine_ls_R_factor_gt 0.0763
_refine_ls_shift/su_max 0.002
_refine_ls_shift/su_mean 0.000
_refine_ls_structure_factor_coef Fsqd
_refine_ls_weighting_details 'calc w=1/[\s^2^(Fo^2^)+(0.0698P)^2^+24.6610P] where P=(Fo^2^+2Fc^2^)/3'
_refine_ls_weighting_scheme calc
_refine_ls_wR_factor_gt 0.1708
_refine_ls_wR_factor_ref 0.1799
_reflns_number_gt 7533
_reflns_number_total 9347
_reflns_threshold_expression >2sigma(I)
_cod_data_source_file ic0111029_2.cif
_cod_data_source_block 000241m
_cod_database_code 4318076

loop_
_symmetry_equiv_pos_as_xyz
'x, y, z'
'-x, y, -z+1/2'
'x+1/2, y+1/2, z'
'-x+1/2, y+1/2, -z+1/2'
'-x, -y, -z'
'x, -y, z-1/2'
'-x+1/2, -y+1/2, -z'
'x+1/2, -y+1/2, z-1/2'

loop_
_atom_site_label
_atom_site_type_symbol
_atom_site_fract_x
_atom_site_fract_y
_atom_site_fract_z
_atom_site_U_iso_or_equiv
_atom_site_adp_type
_atom_site_occupancy
_atom_site_symmetry_multiplicity
_atom_site_calc_flag
_atom_site_refinement_flags
_atom_site_disorder_assembly
_atom_site_disorder_group
C3S C 0.371(2) 0.399(2) 0.1354(10) 0.22(3) Uani 0.50 1 d P . .
C1S C 0.3740(17) 0.507(3) 0.0854(6) 0.163(14) Uani 0.50 1 d P . .
C2S C 0.4048(7) 0.4813(15) 0.1175(6) 0.080(7) Uani 0.50 1 d P . .
O1S O 0.4499(5) 0.5190(10) 0.1247(3) 0.153(4) Uani 0.50 1 d P . .
O1 O 0.33162(10) 0.22821(16) 0.20042(5) 0.0342(6) Uani 1 1 d . . .
N2 N 0.34151(11) 0.1187(2) 0.09518(6) 0.0327(7) Uani 1 1 d . . .
N7 N 0.13964(12) 0.5829(2) 0.11223(6) 0.0339(7) Uani 1 1 d . . .
H7 H 0.1677 0.5877 0.1272 0.041 Uiso 1 1 calc R . .
N1 N 0.44865(12) 0.2170(2) 0.10992(6) 0.0355(7) Uani 1 1 d . . .
H1 H 0.4231 0.2080 0.0940 0.043 Uiso 1 1 calc R . .
N6 N 0.17258(12) 0.4596(2) 0.17122(6) 0.0329(7) Uani 1 1 d . . .
N8 N 0.25331(12) 0.6654(2) 0.12180(6) 0.0335(7) Uani 1 1 d . . .
N3 N 0.33793(12) 0.1764(2) 0.02470(7) 0.0368(7) Uani 1 1 d . . .
H3 H 0.3613 0.1892 0.0413 0.044 Uiso 1 1 calc R . .
N4 N 0.44369(12) 0.2804(2) 0.04001(7) 0.0361(7) Uani 1 1 d . . .
N5 N 0.28516(11) 0.5452(2) 0.18049(6) 0.0317(7) Uani 1 1 d . . .
H5 H 0.2546 0.5485 0.1670 0.038 Uiso 1 1 calc R . .
C34 C 0.14037(14) 0.6248(2) 0.08285(8) 0.0334(8) Uani 1 1 d . . .
C35 C 0.18708(15) 0.6808(3) 0.07343(8) 0.0365(8) Uani 1 1 d . . .
H35 H 0.1832 0.7066 0.0529 0.044 Uiso 1 1 calc R . .
C33 C 0.08552(15) 0.6000(3) 0.06511(8) 0.0375(8) Uani 1 1 d . . .
C31 C 0.08826(14) 0.5321(2) 0.11463(8) 0.0335(8) Uani 1 1 d . . .
C6 C 0.34506(15) 0.0988(2) 0.12730(8) 0.0347(8) Uani 1 1 d . . .
C16 C 0.43872(15) 0.2994(3) 0.00799(8) 0.0366(8) Uani 1 1 d . . .
C38 C 0.32641(15) 0.7743(2) 0.10774(8) 0.0343(8) Uani 1 1 d . . .
C36 C 0.23926(15) 0.7019(2) 0.09195(8) 0.0341(8) Uani 1 1 d . . .
C41 C 0.36497(15) 0.1436(2) 0.20560(8) 0.0338(8) Uani 1 1 d . . .
C25 C 0.25248(15) 0.4013(2) 0.20904(8) 0.0328(8) Uani 1 1 d . . .
C14 C 0.34468(15) 0.2116(3) -0.00515(8) 0.0371(8) Uani 1 1 d . . .
C4 C 0.44289(15) 0.1828(3) 0.14017(8) 0.0349(8) Uani 1 1 d . . .
C21 C 0.33228(14) 0.6082(2) 0.18110(8) 0.0321(8) Uani 1 1 d . . .
C13 C 0.29640(15) 0.1736(3) -0.02585(8) 0.0388(9) Uani 1 1 d . . .
C40 C 0.34088(14) 0.6819(3) 0.15927(8) 0.0344(8) Uani 1 1 d . . .
H40 H 0.3743 0.7205 0.1638 0.041 Uiso 1 1 calc R . .
C11 C 0.28909(15) 0.1180(3) 0.02459(8) 0.0358(8) Uani 1 1 d . . .
C52 C 0.30821(15) 0.2493(3) 0.22918(8) 0.0339(8) Uani 1 1 d . . .
C28 C 0.10257(15) 0.3406(3) 0.17967(8) 0.0378(9) Uani 1 1 d . . .
C17 C 0.49030(15) 0.3517(3) -0.00208(8) 0.0365(8) Uani 1 1 d . . .
C19 C 0.49701(15) 0.3187(3) 0.05092(8) 0.0361(8) Uani 1 1 d . . .
C23 C 0.34940(15) 0.4991(3) 0.22159(8) 0.0385(9) Uani 1 1 d . . .
C1 C 0.50081(14) 0.2677(3) 0.10848(8) 0.0344(8) Uani 1 1 d . . .
C9 C 0.29033(15) 0.0748(3) 0.08281(8) 0.0362(8) Uani 1 1 d . . .
C37 C 0.28527(15) 0.7689(2) 0.08232(8) 0.0359(8) Uani 1 1 d . . .
C5 C 0.39355(15) 0.1280(3) 0.14853(8) 0.0350(8) Uani 1 1 d . . .
C3 C 0.49513(15) 0.2139(3) 0.15940(8) 0.0395(9) Uani 1 1 d . . .
C7 C 0.29366(15) 0.0406(3) 0.13552(8) 0.0384(9) Uani 1 1 d . . .
C30 C 0.07685(16) 0.4684(3) 0.13867(8) 0.0359(8) Uani 1 1 d . . .
C29 C 0.11617(14) 0.4294(2) 0.16277(8) 0.0337(8) Uani 1 1 d . . .
C27 C 0.15270(16) 0.3142(3) 0.19754(9) 0.0409(9) Uani 1 1 d . . .
C46 C 0.36350(14) 0.1111(3) 0.23700(8) 0.0347(8) Uani 1 1 d . . .
C20 C 0.52172(16) 0.3129(3) 0.08227(8) 0.0383(9) Uani 1 1 d . . .
H20 H 0.5579 0.3445 0.0861 0.046 Uiso 1 1 calc R . .
C32 C 0.05279(15) 0.5459(3) 0.08475(9) 0.0378(9) Uani 1 1 d . . .
C42 C 0.39408(15) 0.0954(3) 0.18254(8) 0.0382(9) Uani 1 1 d . . .
C24 C 0.29302(14) 0.4764(2) 0.20413(7) 0.0320(8) Uani 1 1 d . . .
C39 C 0.30657(14) 0.7062(2) 0.13158(8) 0.0325(8) Uani 1 1 d . . .
C47 C 0.32656(15) 0.1805(3) 0.25255(8) 0.0357(8) Uani 1 1 d . . .
C50 C 0.25320(16) 0.3344(3) 0.26510(9) 0.0428(9) Uani 1 1 d . . .
H50 H 0.2285 0.3856 0.2700 0.051 Uiso 1 1 calc R . .
C12 C 0.26306(16) 0.1154(3) -0.00779(8) 0.0408(9) Uani 1 1 d . . .
C2 C 0.53049(15) 0.2637(3) 0.13986(9) 0.0404(9) Uani 1 1 d . . .
C49 C 0.27094(17) 0.2674(3) 0.28904(9) 0.0463(10) Uani 1 1 d . . .
H49 H 0.2579 0.2751 0.3093 0.056 Uiso 1 1 calc R . .
C10 C 0.26840(15) 0.0733(3) 0.05095(8) 0.0371(8) Uani 1 1 d . . .
H10 H 0.2343 0.0362 0.0467 0.045 Uiso 1 1 calc R . .
C8 C 0.25996(15) 0.0266(3) 0.10774(9) 0.0390(9) Uani 1 1 d . . .
C18 C 0.52706(15) 0.3639(3) 0.02493(9) 0.0389(9) Uani 1 1 d . . .
C22 C 0.37237(15) 0.5793(3) 0.20727(8) 0.0391(9) Uani 1 1 d . . .
C51 C 0.27103(15) 0.3276(2) 0.23421(8) 0.0334(8) Uani 1 1 d . . .
C48 C 0.30757(16) 0.1899(3) 0.28304(8) 0.0416(9) Uani 1 1 d . . .
H48 H 0.3192 0.1452 0.2990 0.050 Uiso 1 1 calc R . .
C2A C 0.58896(17) 0.3106(3) 0.14932(9) 0.0496(10) Uani 1 1 d . . .
H2A H 0.6114 0.3162 0.1307 0.060 Uiso 1 1 calc R . .
H2B H 0.6112 0.2691 0.1647 0.060 Uiso 1 1 calc R . .
C45 C 0.39307(17) 0.0254(3) 0.24645(9) 0.0465(10) Uani 1 1 d . . .
H45 H 0.3926 0.0022 0.2672 0.056 Uiso 1 1 calc R . .
C44 C 0.42285(19) -0.0238(3) 0.22427(10) 0.0506(11) Uani 1 1 d . . .
C43 C 0.42350(18) 0.0098(3) 0.19314(10) 0.0463(10) Uani 1 1 d . . .
C2B C 0.5822(2) 0.4110(4) 0.16369(10) 0.0670(13) Uani 1 1 d . . .
H2E H 0.5602 0.4523 0.1486 0.101 Uiso 1 1 calc R . .
H2C H 0.6206 0.4388 0.1690 0.101 Uiso 1 1 calc R . .
H2D H 0.5615 0.4055 0.1826 0.101 Uiso 1 1 calc R . .
C3A C 0.51054(19) 0.1988(4) 0.19436(9) 0.0633(13) Uani 1 1 d . . .
H3A H 0.5472 0.2314 0.2006 0.095 Uiso 1 1 calc R . .
H3B H 0.5146 0.1302 0.1987 0.095 Uiso 1 1 calc R . .
H3C H 0.4797 0.2253 0.2062 0.095 Uiso 1 1 calc R . .
C8A C 0.20095(15) -0.0230(3) 0.10291(9) 0.0436(9) Uani 1 1 d . . .
H8B H 0.1976 -0.0715 0.1195 0.052 Uiso 1 1 calc R . .
H8A H 0.1980 -0.0566 0.0825 0.052 Uiso 1 1 calc R . .
C38A C 0.38117(15) 0.8353(3) 0.11110(9) 0.0426(9) Uani 1 1 d . . .
H38A H 0.3830 0.8756 0.0925 0.064 Uiso 1 1 calc R . .
H38B H 0.4153 0.7935 0.1133 0.064 Uiso 1 1 calc R . .
H38C H 0.3804 0.8761 0.1296 0.064 Uiso 1 1 calc R . .
C13A C 0.28670(17) 0.1945(3) -0.06094(9) 0.0468(10) Uani 1 1 d . . .
H13B H 0.3012 0.2597 -0.0650 0.056 Uiso 1 1 calc R . .
H13A H 0.2445 0.1937 -0.0671 0.056 Uiso 1 1 calc R . .
C32A C -0.00721(16) 0.5028(3) 0.07718(10) 0.0483(10) Uani 1 1 d . . .
H32A H -0.0264 0.5354 0.0590 0.072 Uiso 1 1 calc R . .
H32B H -0.0304 0.5108 0.0951 0.072 Uiso 1 1 calc R . .
H32C H -0.0034 0.4344 0.0726 0.072 Uiso 1 1 calc R . .
C37A C 0.28709(17) 0.8149(3) 0.05028(9) 0.0449(9) Uani 1 1 d . . .
H37A H 0.3113 0.8735 0.0521 0.054 Uiso 1 1 calc R . .
H37B H 0.2474 0.8339 0.0424 0.054 Uiso 1 1 calc R . .
C15 C 0.39121(15) 0.2700(3) -0.01297(8) 0.0381(9) Uani 1 1 d . . .
H15 H 0.3908 0.2915 -0.0340 0.046 Uiso 1 1 calc R . .
C33A C 0.07103(18) 0.6209(3) 0.03047(9) 0.0429(9) Uani 1 1 d . . .
C26 C 0.19589(15) 0.3921(3) 0.19283(8) 0.0341(8) Uani 1 1 d . . .
C7A C 0.27722(18) 0.0026(3) 0.16716(9) 0.0552(11) Uani 1 1 d . . .
H7B H 0.2431 -0.0390 0.1639 0.083 Uiso 1 1 calc R . .
H7A H 0.2683 0.0565 0.1806 0.083 Uiso 1 1 calc R . .
H7C H 0.3097 -0.0341 0.1772 0.083 Uiso 1 1 calc R . .
C17A C 0.50150(18) 0.3762(3) -0.03568(9) 0.0504(10) Uani 1 1 d . . .
H17B H 0.5339 0.4225 -0.0355 0.060 Uiso 1 1 calc R . .
H17A H 0.4666 0.4076 -0.0459 0.060 Uiso 1 1 calc R . .
C12A C 0.20895(17) 0.0572(3) -0.01888(10) 0.0535(11) Uani 1 1 d . . .
H12B H 0.1834 0.0965 -0.0330 0.080 Uiso 1 1 calc R . .
H12A H 0.1883 0.0383 -0.0008 0.080 Uiso 1 1 calc R . .
H12C H 0.2206 -0.0002 -0.0299 0.080 Uiso 1 1 calc R . .
C28A C 0.04521(16) 0.2853(3) 0.17492(9) 0.0466(10) Uani 1 1 d . . .
H28B H 0.0129 0.3317 0.1719 0.056 Uiso 1 1 calc R . .
H28A H 0.0396 0.2480 0.1940 0.056 Uiso 1 1 calc R . .
C8B C 0.15054(18) 0.0500(3) 0.10368(11) 0.0621(12) Uani 1 1 d . . .
H8E H 0.1544 0.0855 0.1234 0.093 Uiso 1 1 calc R . .
H8C H 0.1134 0.0157 0.1019 0.093 Uiso 1 1 calc R . .
H8D H 0.1519 0.0948 0.0862 0.093 Uiso 1 1 calc R . .
C18A C 0.58780(16) 0.4084(3) 0.02754(9) 0.0482(10) Uani 1 1 d . . .
H18C H 0.6170 0.3575 0.0298 0.072 Uiso 1 1 calc R . .
H18A H 0.5919 0.4506 0.0458 0.072 Uiso 1 1 calc R . .
H18B H 0.5933 0.4456 0.0086 0.072 Uiso 1 1 calc R . .
C22A C 0.43144(15) 0.6257(3) 0.21567(9) 0.0449(10) Uani 1 1 d . . .
H22A H 0.4331 0.6886 0.2051 0.054 Uiso 1 1 calc R . .
H22B H 0.4365 0.6366 0.2385 0.054 Uiso 1 1 calc R . .
C23A C 0.37924(19) 0.4478(3) 0.24992(10) 0.0630(13) Uani 1 1 d . . .
H23C H 0.3953 0.3868 0.2433 0.095 Uiso 1 1 calc R . .
H23B H 0.3509 0.4355 0.2653 0.095 Uiso 1 1 calc R . .
H23A H 0.4106 0.4880 0.2594 0.095 Uiso 1 1 calc R . .
C17B C 0.5165(2) 0.2872(4) -0.05512(10) 0.0627(12) Uani 1 1 d . . .
H17D H 0.5501 0.2542 -0.0447 0.094 Uiso 1 1 calc R . .
H17E H 0.5257 0.3076 -0.0760 0.094 Uiso 1 1 calc R . .
H17C H 0.4832 0.2436 -0.0570 0.094 Uiso 1 1 calc R . .
C27A C 0.1608(2) 0.2190(3) 0.21545(13) 0.0738(15) Uani 1 1 d . . .
H27A H 0.1671 0.2321 0.2379 0.111 Uiso 1 1 calc R . .
H27C H 0.1944 0.1849 0.2084 0.111 Uiso 1 1 calc R . .
H27B H 0.1260 0.1795 0.2115 0.111 Uiso 1 1 calc R . .
C33B C 0.0934(2) 0.5414(4) 0.00895(10) 0.0668(13) Uani 1 1 d . . .
H33E H 0.1354 0.5344 0.0132 0.100 Uiso 1 1 calc R . .
H33C H 0.0845 0.5593 -0.0130 0.100 Uiso 1 1 calc R . .
H33D H 0.0744 0.4806 0.0131 0.100 Uiso 1 1 calc R . .
C28B C 0.0428(2) 0.2165(3) 0.14676(11) 0.0650(12) Uani 1 1 d . . .
H28E H 0.0492 0.2527 0.1278 0.098 Uiso 1 1 calc R . .
H28C H 0.0047 0.1856 0.1443 0.098 Uiso 1 1 calc R . .
H28D H 0.0730 0.1675 0.1502 0.098 Uiso 1 1 calc R . .
C37B C 0.31255(19) 0.7443(4) 0.02664(10) 0.0617(12) Uani 1 1 d . . .
H37E H 0.3517 0.7248 0.0346 0.092 Uiso 1 1 calc R . .
H37C H 0.3143 0.7762 0.0064 0.092 Uiso 1 1 calc R . .
H37D H 0.2877 0.6876 0.0241 0.092 Uiso 1 1 calc R . .
C13B C 0.3169(3) 0.1227(4) -0.08142(11) 0.0873(18) Uani 1 1 d . . .
H13E H 0.3587 0.1230 -0.0756 0.131 Uiso 1 1 calc R . .
H13C H 0.3098 0.1409 -0.1034 0.131 Uiso 1 1 calc R . .
H13D H 0.3015 0.0583 -0.0783 0.131 Uiso 1 1 calc R . .
H44 H 0.4423(15) -0.078(3) 0.2286(8) 0.031(9) Uiso 1 1 d . . .
H33B H 0.0899(14) 0.682(3) 0.0248(7) 0.029(9) Uiso 1 1 d . . .
H33A H 0.0274(18) 0.633(3) 0.0254(9) 0.055(11) Uiso 1 1 d . . .
H43 H 0.4457(17) -0.028(3) 0.1783(10) 0.059(12) Uiso 1 1 d . . .
C6S C 0.3330(8) 0.3765(17) 0.1270(5) 0.079(5) Uani 0.50 1 d P . .
O2S O 0.4235(5) 0.4387(10) 0.1492(2) 0.099(4) Uani 0.50 1 d P . .
C5S C 0.3862(9) 0.4365(15) 0.1267(5) 0.073(7) Uani 0.50 1 d P . .
C4S C 0.3915(14) 0.4979(16) 0.0950(5) 0.091(7) Uani 0.50 1 d P . .
H30 H 0.0395(15) 0.437(2) 0.1368(7) 0.029(9) Uiso 1 1 d . . .
C22B C 0.4794(2) 0.5633(4) 0.20597(13) 0.0791(15) Uani 1 1 d . . .
H22E H 0.4801 0.5034 0.2179 0.119 Uiso 1 1 calc R . .
H22D H 0.5165 0.5966 0.2100 0.119 Uiso 1 1 calc R . .
H22C H 0.4729 0.5489 0.1836 0.119 Uiso 1 1 calc R . .

loop_
_atom_site_aniso_label
_atom_site_aniso_U_11
_atom_site_aniso_U_22
_atom_site_aniso_U_33
_atom_site_aniso_U_23
_atom_site_aniso_U_13
_atom_site_aniso_U_12
C3S 0.46(10) 0.052(17) 0.16(3) -0.009(19) 0.18(4) 0.05(4)
C1S 0.16(2) 0.23(3) 0.09(2) 0.036(17) -0.048(15) -0.056(17)
C2S 0.031(8) 0.071(12) 0.131(19) -0.083(14) -0.024(10) -0.002(7)
O1S 0.130(9) 0.147(10) 0.172(11) -0.049(10) -0.042(8) 0.026(8)
O1 0.0380(13) 0.0371(14) 0.0274(13) 0.0039(10) 0.0022(10) -0.0003(11)
N2 0.0290(15) 0.0346(16) 0.0345(16) -0.0026(13) 0.0033(12) -0.0030(13)
N7 0.0312(16) 0.0368(16) 0.0327(16) 0.0006(13) -0.0030(12) -0.0057(13)
N1 0.0298(16) 0.0435(17) 0.0326(16) -0.0044(13) -0.0002(12) -0.0042(14)
N6 0.0320(16) 0.0332(16) 0.0338(16) 0.0011(13) 0.0048(12) -0.0023(13)
N8 0.0318(16) 0.0354(16) 0.0332(16) 0.0040(13) 0.0006(12) -0.0060(13)
N3 0.0314(16) 0.0438(18) 0.0346(17) -0.0051(14) -0.0014(13) -0.0038(14)
N4 0.0305(16) 0.0411(17) 0.0369(17) -0.0030(13) 0.0033(13) -0.0027(14)
N5 0.0261(15) 0.0375(16) 0.0309(15) 0.0019(13) -0.0013(12) -0.0026(13)
C34 0.0312(19) 0.0342(19) 0.034(2) -0.0003(15) -0.0023(15) 0.0028(16)
C35 0.038(2) 0.036(2) 0.035(2) 0.0055(16) -0.0021(16) -0.0032(17)
C33 0.035(2) 0.0322(19) 0.045(2) -0.0011(16) -0.0027(16) 0.0034(16)
C31 0.0272(18) 0.0332(19) 0.040(2) -0.0029(16) 0.0028(15) -0.0010(16)
C6 0.0319(19) 0.0320(19) 0.041(2) -0.0031(16) 0.0046(16) -0.0005(16)
C16 0.033(2) 0.038(2) 0.038(2) -0.0009(16) 0.0039(16) 0.0030(17)
C38 0.0310(19) 0.0329(19) 0.039(2) 0.0008(16) 0.0045(16) -0.0003(16)
C36 0.034(2) 0.0312(19) 0.036(2) 0.0028(15) 0.0005(15) 0.0001(16)
C41 0.0306(18) 0.033(2) 0.037(2) 0.0046(16) -0.0011(15) -0.0027(16)
C25 0.0349(19) 0.0325(19) 0.0313(18) 0.0006(15) 0.0044(15) -0.0003(16)
C14 0.035(2) 0.041(2) 0.035(2) -0.0023(16) 0.0036(16) 0.0039(17)
C4 0.0334(19) 0.037(2) 0.034(2) -0.0033(16) 0.0022(15) -0.0006(16)
C21 0.0273(18) 0.0358(19) 0.0331(19) -0.0029(16) 0.0022(14) -0.0022(16)
C13 0.036(2) 0.043(2) 0.037(2) -0.0062(17) -0.0012(16) 0.0051(17)
C40 0.0279(18) 0.038(2) 0.037(2) -0.0022(16) 0.0019(15) -0.0070(16)
C11 0.0312(19) 0.0340(19) 0.042(2) -0.0074(16) 0.0031(16) -0.0013(17)
C52 0.0342(19) 0.042(2) 0.0255(18) 0.0049(16) 0.0026(15) -0.0095(17)
C28 0.031(2) 0.041(2) 0.041(2) 0.0015(17) 0.0071(16) -0.0071(17)
C17 0.039(2) 0.0340(19) 0.037(2) -0.0011(16) 0.0077(16) 0.0000(17)
C19 0.032(2) 0.035(2) 0.042(2) -0.0045(16) 0.0092(16) -0.0026(16)
C23 0.037(2) 0.043(2) 0.034(2) 0.0019(16) -0.0035(16) -0.0042(17)
C1 0.0289(19) 0.039(2) 0.035(2) -0.0055(16) 0.0020(15) -0.0039(16)
C9 0.034(2) 0.033(2) 0.042(2) -0.0039(16) 0.0064(16) -0.0014(16)
C37 0.034(2) 0.031(2) 0.043(2) 0.0030(16) 0.0054(16) -0.0010(16)
C5 0.037(2) 0.035(2) 0.0332(19) -0.0007(15) 0.0040(15) 0.0028(17)
C3 0.035(2) 0.046(2) 0.037(2) -0.0008(17) -0.0027(16) -0.0012(17)
C7 0.038(2) 0.036(2) 0.041(2) -0.0015(16) 0.0059(17) -0.0013(17)
C30 0.0250(19) 0.038(2) 0.044(2) -0.0017(17) 0.0037(16) -0.0041(17)
C29 0.0293(19) 0.036(2) 0.036(2) -0.0031(16) 0.0091(15) -0.0028(16)
C27 0.039(2) 0.041(2) 0.043(2) 0.0058(17) 0.0028(17) -0.0050(18)
C46 0.0323(19) 0.039(2) 0.0323(19) 0.0074(16) -0.0040(15) -0.0057(17)
C20 0.0335(19) 0.041(2) 0.040(2) -0.0071(17) 0.0035(16) -0.0053(17)
C32 0.0313(19) 0.034(2) 0.047(2) -0.0022(17) -0.0024(17) 0.0028(16)
C42 0.0323(19) 0.041(2) 0.041(2) -0.0011(17) 0.0007(16) -0.0057(17)
C24 0.0324(19) 0.037(2) 0.0271(18) 0.0018(15) 0.0033(14) -0.0014(16)
C39 0.0313(19) 0.0303(18) 0.0361(19) -0.0002(15) 0.0046(15) -0.0041(16)
C47 0.0341(19) 0.042(2) 0.0301(19) 0.0077(16) -0.0021(15) -0.0078(17)
C50 0.042(2) 0.045(2) 0.042(2) 0.0025(18) 0.0098(17) -0.0010(18)
C12 0.038(2) 0.042(2) 0.042(2) -0.0101(18) 0.0002(17) 0.0024(18)
C2 0.033(2) 0.046(2) 0.042(2) -0.0024(17) 0.0010(16) -0.0013(17)
C49 0.054(2) 0.053(2) 0.032(2) 0.0057(18) 0.0091(18) -0.007(2)
C10 0.0345(19) 0.039(2) 0.038(2) -0.0063(17) 0.0002(16) -0.0056(17)
C8 0.036(2) 0.035(2) 0.046(2) -0.0025(17) 0.0064(17) -0.0067(17)
C18 0.035(2) 0.038(2) 0.045(2) -0.0038(17) 0.0055(17) -0.0028(17)
C22 0.036(2) 0.043(2) 0.037(2) 0.0009(17) -0.0020(16) -0.0062(17)
C51 0.0338(19) 0.035(2) 0.0317(19) 0.0011(15) 0.0015(15) -0.0061(16)
C48 0.045(2) 0.047(2) 0.032(2) 0.0111(17) -0.0024(17) -0.0094(19)
C2A 0.041(2) 0.065(3) 0.042(2) 0.002(2) -0.0035(17) -0.012(2)
C45 0.045(2) 0.050(2) 0.043(2) 0.0130(19) -0.0050(18) -0.005(2)
C44 0.053(3) 0.044(3) 0.054(3) 0.012(2) 0.000(2) 0.014(2)
C43 0.045(2) 0.044(2) 0.049(2) 0.001(2) 0.0006(19) 0.0078(19)
C2B 0.060(3) 0.088(4) 0.054(3) -0.019(2) 0.007(2) -0.029(3)
C3A 0.054(3) 0.085(3) 0.048(3) 0.009(2) -0.012(2) -0.021(2)
C8A 0.038(2) 0.049(2) 0.044(2) 0.0008(18) 0.0057(17) -0.0096(18)
C38A 0.038(2) 0.044(2) 0.046(2) 0.0053(18) 0.0066(17) -0.0084(18)
C13A 0.047(2) 0.051(2) 0.042(2) -0.0040(18) -0.0038(17) 0.0081(19)
C32A 0.036(2) 0.050(2) 0.057(2) 0.0014(19) -0.0043(18) -0.0040(19)
C37A 0.045(2) 0.045(2) 0.044(2) 0.0085(18) 0.0009(18) -0.0081(18)
C15 0.036(2) 0.043(2) 0.035(2) 0.0012(16) 0.0027(16) 0.0030(17)
C33A 0.039(2) 0.039(2) 0.048(2) 0.0050(18) -0.0079(18) -0.0024(19)
C26 0.0328(19) 0.0340(19) 0.0361(19) -0.0004(16) 0.0065(15) -0.0038(16)
C7A 0.051(2) 0.067(3) 0.048(2) 0.004(2) 0.0047(19) -0.025(2)
C17A 0.049(2) 0.054(3) 0.049(2) 0.002(2) 0.0090(19) -0.005(2)
C12A 0.050(2) 0.057(3) 0.052(2) -0.008(2) -0.0054(19) -0.013(2)
C28A 0.038(2) 0.048(2) 0.054(2) 0.0121(19) 0.0018(18) -0.0082(18)
C8B 0.044(2) 0.070(3) 0.074(3) -0.002(2) 0.011(2) -0.010(2)
C18A 0.047(2) 0.047(2) 0.052(2) -0.0026(19) 0.0110(19) -0.0092(19)
C22A 0.032(2) 0.051(2) 0.050(2) 0.0121(19) -0.0070(17) -0.0055(19)
C23A 0.059(3) 0.071(3) 0.055(3) 0.021(2) -0.022(2) -0.023(2)
C17B 0.060(3) 0.079(3) 0.051(3) -0.008(2) 0.013(2) 0.001(2)
C27A 0.056(3) 0.058(3) 0.103(4) 0.034(3) -0.019(3) -0.027(2)
C33B 0.086(3) 0.070(3) 0.043(2) -0.003(2) -0.009(2) 0.012(3)
C28B 0.056(3) 0.062(3) 0.075(3) -0.001(2) -0.005(2) -0.016(2)
C37B 0.052(3) 0.086(3) 0.048(2) 0.002(2) 0.009(2) 0.005(2)
C13B 0.116(4) 0.099(4) 0.046(3) -0.008(3) 0.005(3) 0.050(4)
C6S 0.079(8) 0.082(14) 0.074(8) 0.000(8) -0.016(7) 0.000(7)
O2S 0.090(6) 0.114(9) 0.087(7) -0.058(6) -0.035(5) 0.047(6)
C5S 0.039(9) 0.048(13) 0.128(19) -0.058(13) -0.017(11) -0.003(7)
C4S 0.15(2) 0.095(11) 0.029(9) -0.012(8) -0.007(11) -0.019(11)
C22B 0.062(3) 0.089(4) 0.084(4) 0.002(3) -0.006(3) -0.009(3)

loop_
_atom_type_symbol
_atom_type_description
_atom_type_scat_dispersion_real
_atom_type_scat_dispersion_imag
_atom_type_scat_source
C C 0.0033 0.0016 'International Tables Vol C Tables 4.2.6.8 and 6.1.1.4'
O O 0.0106 0.0060 'International Tables Vol C Tables 4.2.6.8 and 6.1.1.4'
H H 0.0000 0.0000 'International Tables Vol C Tables 4.2.6.8 and 6.1.1.4'
N N 0.0061 0.0033 'International Tables Vol C Tables 4.2.6.8 and 6.1.1.4'

loop_
_geom_angle_atom_site_label_1
_geom_angle_atom_site_label_2
_geom_angle_atom_site_label_3
_geom_angle
_geom_angle_site_symmetry_1
_geom_angle_site_symmetry_3
_geom_angle_publ_flag
C5S C3S C6S 120(7) . . ?
C5S C3S O2S 61(4) . . ?
C6S C3S O2S 175(4) . . ?
C5S C3S C2S 2(3) . . ?
C6S C3S C2S 121(5) . . ?
O2S C3S C2S 59.4(19) . . ?
C4S C1S C2S 18(5) . . ?
C4S C1S C5S 38(6) . . ?
C2S C1S C5S 23.6(8) . . ?
C5S C2S C4S 118(3) . . ?
C5S C2S O1S 131(3) . . ?
C4S C2S O1S 110(4) . . ?
C5S C2S O2S 55(2) . . ?
C4S C2S O2S 170(2) . . ?
O1S C2S O2S 76.0(13) . . ?
C5S C2S C1S 111(3) . . ?
C4S C2S C1S 10(3) . . ?
O1S C2S C1S 118(3) . . ?
O2S C2S C1S 166(2) . . ?
C5S C2S C3S 1(2) . . ?
C4S C2S C3S 119(3) . . ?
O1S C2S C3S 130(3) . . ?
O2S C2S C3S 54(2) . . ?
C1S C2S C3S 112(3) . . ?
C2S O1S O2S 60.9(16) . . ?
C2S O1S C4S 32.0(18) . . ?
O2S O1S C4S 92.6(11) . . ?
C2S O1S C5S 20.6(16) . . ?
O2S O1S C5S 40.4(9) . . ?
C4S O1S C5S 52.3(11) . . ?
C41 O1 C52 106.0(2) . . ?
C9 N2 C6 105.6(3) . . ?
C34 N7 C31 110.6(3) . . ?
C4 N1 C1 111.0(3) . . ?
C29 N6 C26 105.8(3) . . ?
C39 N8 C36 105.3(3) . . ?
C11 N3 C14 110.7(3) . . ?
C19 N4 C16 105.1(3) . . ?
C21 N5 C24 111.2(3) . . ?
N7 C34 C35 123.7(3) . . ?
N7 C34 C33 107.4(3) . . ?
C35 C34 C33 128.9(3) . . ?
C34 C35 C36 125.9(3) . . ?
C32 C33 C34 107.5(3) . . ?
C32 C33 C33A 127.1(3) . . ?
C34 C33 C33A 125.0(3) . . ?
N7 C31 C30 126.0(3) . . ?
N7 C31 C32 106.7(3) . . ?
C30 C31 C32 126.6(3) . . ?
N2 C6 C5 123.1(3) . . ?
N2 C6 C7 110.6(3) . . ?
C5 C6 C7 126.3(3) . . ?
N4 C16 C15 124.5(3) . . ?
N4 C16 C17 111.9(3) . . ?
C15 C16 C17 123.5(3) . . ?
C37 C38 C39 106.0(3) . . ?
C37 C38 C38A 128.0(3) . . ?
C39 C38 C38A 126.0(3) . . ?
N8 C36 C35 124.3(3) . . ?
N8 C36 C37 111.3(3) . . ?
C35 C36 C37 124.3(3) . . ?
C42 C41 O1 124.8(3) . . ?
C42 C41 C46 124.1(3) . . ?
O1 C41 C46 111.1(3) . . ?
C24 C25 C26 125.1(3) . . ?
C24 C25 C51 116.5(3) . . ?
C26 C25 C51 118.4(3) . . ?
N3 C14 C15 124.5(3) . . ?
N3 C14 C13 107.1(3) . . ?
C15 C14 C13 128.4(3) . . ?
N1 C4 C5 123.2(3) . . ?
N1 C4 C3 106.6(3) . . ?
C5 C4 C3 130.3(3) . . ?
N5 C21 C40 126.4(3) . . ?
N5 C21 C22 106.8(3) . . ?
C40 C21 C22 126.7(3) . . ?
C12 C13 C14 107.5(3) . . ?
C12 C13 C13A 127.7(3) . . ?
C14 C13 C13A 124.8(3) . . ?
C39 C40 C21 129.1(3) . . ?
N3 C11 C10 125.7(3) . . ?
N3 C11 C12 106.8(3) . . ?
C10 C11 C12 127.5(3) . . ?
C51 C52 O1 124.8(3) . . ?
C51 C52 C47 124.1(3) . . ?
O1 C52 C47 111.1(3) . . ?
C27 C28 C29 107.0(3) . . ?
C27 C28 C28A 128.0(3) . . ?
C29 C28 C28A 124.8(3) . . ?
C18 C17 C16 105.5(3) . . ?
C18 C17 C17A 128.5(3) . . ?
C16 C17 C17A 125.7(3) . . ?
N4 C19 C20 125.1(3) . . ?
N4 C19 C18 111.2(3) . . ?
C20 C19 C18 123.6(3) . . ?
C22 C23 C24 107.3(3) . . ?
C22 C23 C23A 124.1(3) . . ?
C24 C23 C23A 128.7(3) . . ?
N1 C1 C20 127.7(3) . . ?
N1 C1 C2 106.4(3) . . ?
C20 C1 C2 125.9(3) . . ?
N2 C9 C10 126.7(3) . . ?
N2 C9 C8 111.0(3) . . ?
C10 C9 C8 122.3(3) . . ?
C38 C37 C36 105.8(3) . . ?
C38 C37 C37A 128.3(3) . . ?
C36 C37 C37A 125.7(3) . . ?
C4 C5 C6 125.5(3) . . ?
C4 C5 C42 116.7(3) . . ?
C6 C5 C42 117.7(3) . . ?
C2 C3 C4 107.6(3) . . ?
C2 C3 C3A 123.7(3) . . ?
C4 C3 C3A 128.8(3) . . ?
C8 C7 C6 105.9(3) . . ?
C8 C7 C7A 123.5(3) . . ?
C6 C7 C7A 130.6(3) . . ?
C31 C30 C29 128.9(3) . . ?
N6 C29 C30 127.0(3) . . ?
N6 C29 C28 110.9(3) . . ?
C30 C29 C28 121.7(3) . . ?
C28 C27 C26 105.6(3) . . ?
C28 C27 C27A 124.6(3) . . ?
C26 C27 C27A 129.6(3) . . ?
C45 C46 C41 119.4(3) . . ?
C45 C46 C47 134.6(3) . . ?
C41 C46 C47 106.0(3) . . ?
C1 C20 C19 130.1(3) . . ?
C33 C32 C31 107.7(3) . . ?
C33 C32 C32A 127.7(3) . . ?
C31 C32 C32A 124.5(3) . . ?
C41 C42 C43 114.6(3) . . ?
C41 C42 C5 124.0(3) . . ?
C43 C42 C5 121.3(3) . . ?
N5 C24 C25 124.1(3) . . ?
N5 C24 C23 106.2(3) . . ?
C25 C24 C23 129.8(3) . . ?
N8 C39 C40 125.4(3) . . ?
N8 C39 C38 111.5(3) . . ?
C40 C39 C38 123.0(3) . . ?
C48 C47 C52 119.3(3) . . ?
C48 C47 C46 135.0(3) . . ?
C52 C47 C46 105.8(3) . . ?
C51 C50 C49 122.7(4) . . ?
C13 C12 C11 107.9(3) . . ?
C13 C12 C12A 127.4(3) . . ?
C11 C12 C12A 124.7(3) . . ?
C3 C2 C1 108.4(3) . . ?
C3 C2 C2A 126.8(3) . . ?
C1 C2 C2A 124.7(3) . . ?
C48 C49 C50 120.9(3) . . ?
C11 C10 C9 130.5(3) . . ?
C7 C8 C9 106.9(3) . . ?
C7 C8 C8A 128.0(3) . . ?
C9 C8 C8A 125.0(3) . . ?
C17 C18 C19 106.3(3) . . ?
C17 C18 C18A 127.3(3) . . ?
C19 C18 C18A 126.3(3) . . ?
C23 C22 C21 108.6(3) . . ?
C23 C22 C22A 126.7(3) . . ?
C21 C22 C22A 124.6(3) . . ?
C52 C51 C50 114.7(3) . . ?
C52 C51 C25 123.4(3) . . ?
C50 C51 C25 121.9(3) . . ?
C49 C48 C47 118.3(3) . . ?
C2 C2A C2B 112.3(3) . . ?
C44 C45 C46 118.1(4) . . ?
C45 C44 C43 121.5(4) . . ?
C44 C43 C42 122.4(4) . . ?
C8 C8A C8B 111.4(3) . . ?
C13 C13A C13B 113.6(3) . . ?
C37 C37A C37B 111.1(3) . . ?
C14 C15 C16 125.5(3) . . ?
C33 C33A C33B 112.6(3) . . ?
N6 C26 C25 123.2(3) . . ?
N6 C26 C27 110.6(3) . . ?
C25 C26 C27 126.1(3) . . ?
C17 C17A C17B 113.1(3) . . ?
C28 C28A C28B 113.2(3) . . ?
C22B C22A C22 110.9(4) . . ?
C3S C6S C5S 26(3) . . ?
C5S O2S C3S 31.6(14) . . ?
C5S O2S C2S 35.1(10) . . ?
C3S O2S C2S 66.6(14) . . ?
C5S O2S O1S 78.1(16) . . ?
C3S O2S O1S 109.7(18) . . ?
C2S O2S O1S 43.1(9) . . ?
C3S C5S C2S 177(5) . . ?
C3S C5S O2S 88(5) . . ?
C2S C5S O2S 90(3) . . ?
C3S C5S C6S 35(5) . . ?
C2S C5S C6S 148(3) . . ?
O2S C5S C6S 122(2) . . ?
C3S C5S C4S 149(5) . . ?
C2S C5S C4S 34(2) . . ?
O2S C5S C4S 123(3) . . ?
C6S C5S C4S 114.9(16) . . ?
C3S C5S O1S 149(5) . . ?
C2S C5S O1S 28.5(18) . . ?
O2S C5S O1S 61.5(12) . . ?
C6S C5S O1S 175.7(17) . . ?
C4S C5S O1S 61.6(17) . . ?
C3S C5S C1S 137(5) . . ?
C2S C5S C1S 45(2) . . ?
O2S C5S C1S 135(2) . . ?
C6S C5S C1S 102.8(15) . . ?
C4S C5S C1S 13(2) . . ?
O1S C5S C1S 73.6(15) . . ?
C1S C4S C2S 152(8) . . ?
C1S C4S C5S 129(8) . . ?
C2S C4S C5S 28.3(13) . . ?
C1S C4S O1S 158(7) . . ?
C2S C4S O1S 38(2) . . ?
C5S C4S O1S 66.1(13) . . ?

loop_
_geom_bond_atom_site_label_1
_geom_bond_atom_site_label_2
_geom_bond_distance
_geom_bond_site_symmetry_2
_geom_bond_publ_flag
C3S C5S 0.73(3) . ?
C3S C6S 0.95(5) . ?
C3S O2S 1.40(5) . ?
C3S C2S 1.59(4) . ?
C1S C4S 0.56(4) . ?
C1S C2S 1.51(3) . ?
C1S C5S 1.99(4) . ?
C2S C5S 0.86(2) . ?
C2S C4S 1.00(3) . ?
C2S O1S 1.162(19) . ?
C2S O2S 1.49(3) . ?
O1S O2S 1.652(18) . ?
O1S C4S 1.77(3) . ?
O1S C5S 1.84(3) . ?
O1 C41 1.390(4) . ?
O1 C52 1.390(4) . ?
N2 C9 1.372(4) . ?
N2 C6 1.375(4) . ?
N7 C34 1.364(4) . ?
N7 C31 1.367(4) . ?
N1 C4 1.372(4) . ?
N1 C1 1.376(4) . ?
N6 C29 1.364(4) . ?
N6 C26 1.372(4) . ?
N8 C39 1.363(4) . ?
N8 C36 1.366(4) . ?
N3 C11 1.364(4) . ?
N3 C14 1.365(4) . ?
N4 C19 1.363(4) . ?
N4 C16 1.368(4) . ?
N5 C21 1.370(4) . ?
N5 C24 1.371(4) . ?
C34 C35 1.390(5) . ?
C34 C33 1.439(5) . ?
C35 C36 1.394(5) . ?
C33 C32 1.370(5) . ?
C33 C33A 1.497(5) . ?
C31 C30 1.375(5) . ?
C31 C32 1.450(5) . ?
C6 C5 1.418(5) . ?
C6 C7 1.475(5) . ?
C16 C15 1.396(5) . ?
C16 C17 1.462(5) . ?
C38 C37 1.364(5) . ?
C38 C39 1.465(5) . ?
C38 C38A 1.493(5) . ?
C36 C37 1.469(5) . ?
C41 C42 1.383(5) . ?
C41 C46 1.397(5) . ?
C25 C24 1.404(5) . ?
C25 C26 1.410(5) . ?
C25 C51 1.498(5) . ?
C14 C15 1.384(5) . ?
C14 C13 1.440(5) . ?
C4 C5 1.414(5) . ?
C4 C3 1.444(5) . ?
C21 C40 1.389(5) . ?
C21 C22 1.427(5) . ?
C13 C12 1.369(5) . ?
C13 C13A 1.503(5) . ?
C40 C39 1.389(5) . ?
C11 C10 1.381(5) . ?
C11 C12 1.442(5) . ?
C52 C51 1.389(5) . ?
C52 C47 1.400(5) . ?
C28 C27 1.361(5) . ?
C28 C29 1.452(5) . ?
C28 C28A 1.504(5) . ?
C17 C18 1.365(5) . ?
C17 C17A 1.494(5) . ?
C19 C20 1.394(5) . ?
C19 C18 1.469(5) . ?
C23 C22 1.374(5) . ?
C23 C24 1.456(5) . ?
C23 C23A 1.498(5) . ?
C1 C20 1.381(5) . ?
C1 C2 1.435(5) . ?
C9 C10 1.393(5) . ?
C9 C8 1.457(5) . ?
C37 C37A 1.491(5) . ?
C5 C42 1.499(5) . ?
C3 C2 1.374(5) . ?
C3 C3A 1.499(5) . ?
C7 C8 1.358(5) . ?
C7 C7A 1.503(5) . ?
C30 C29 1.401(5) . ?
C27 C26 1.470(5) . ?
C27 C27A 1.508(5) . ?
C46 C45 1.392(5) . ?
C46 C47 1.455(5) . ?
C32 C32A 1.493(5) . ?
C42 C43 1.402(5) . ?
C47 C48 1.392(5) . ?
C50 C51 1.395(5) . ?
C50 C49 1.397(5) . ?
C12 C12A 1.505(5) . ?
C2 C2A 1.497(5) . ?
C49 C48 1.382(5) . ?
C8 C8A 1.499(5) . ?
C18 C18A 1.501(5) . ?
C22 C22A 1.498(5) . ?
C2A C2B 1.512(6) . ?
C45 C44 1.371(6) . ?
C44 C43 1.389(6) . ?
C8A C8B 1.519(6) . ?
C13A C13B 1.507(6) . ?
C37A C37B 1.532(6) . ?
C33A C33B 1.527(6) . ?
C17A C17B 1.520(6) . ?
C28A C28B 1.511(6) . ?
C22A C22B 1.465(6) . ?
C6S C5S 1.46(4) . ?
O2S C5S 1.22(2) . ?
C5S C4S 1.59(3) . ?
